data_4079548
loop_
_publ_author_name
'Sato, Tetsuo'
'Hirose, Yoichi'
'Yoshioka, Daisuke'
'Oi, Shuichi'

_publ_section_title
;
 N-Heterocyclic Carbenes with aN-2,4-Dinitrophenyl Substituent: Comparison
 with PPh3and IPr
;
_journal_issue 19
_journal_name_full Organometallics
_journal_page_first 6995
_journal_paper_doi 10.1021/om300814f
_journal_volume 31
_journal_year 2012
_chemical_formula_sum 'C15 H9 Br N6 O8'
_chemical_formula_weight 481.19
_chemical_name_systematic
;
 ?
;
_space_group_IT_number 2
_symmetry_cell_setting triclinic
_symmetry_space_group_name_Hall '-P 1'
_symmetry_space_group_name_H-M 'P -1'
_atom_sites_solution_hydrogens geom
_atom_sites_solution_primary direct
_atom_sites_solution_secondary difmap
_audit_creation_method SHELXL-97
_cell_angle_alpha 94.045(2)
_cell_angle_beta 104.492(2)
_cell_angle_gamma 102.838(2)
_cell_formula_units_Z 2
_cell_length_a 7.1041(13)
_cell_length_b 9.6670(18)
_cell_length_c 13.246(3)
_cell_measurement_reflns_used 7598
_cell_measurement_temperature 120(2)
_cell_measurement_theta_max 27.49
_cell_measurement_theta_min 1.60
_cell_volume 851.0(3)
_computing_cell_refinement 'Bruker SAINT'
_computing_data_collection 'Bruker APEX2'
_computing_data_reduction 'Bruker SAINT'
_computing_molecular_graphics 'Yadokari-XG 2009 (Wakita Nemoto et al., 2009)'
_computing_publication_material 'Yadokari-XG 2009 (Wakita,Nemoto et al., 2009)'
_computing_structure_refinement 'SHELXL-97 (Sheldrick, 1997)'
_computing_structure_solution SHELXS-97
_diffrn_ambient_temperature 120(2)
_diffrn_detector_area_resol_mean 8.333
_diffrn_measured_fraction_theta_full 0.949
_diffrn_measured_fraction_theta_max 0.949
_diffrn_measurement_device_type 'Bruker APEX-II CCD'
_diffrn_measurement_method 'phi and omega scans'
_diffrn_radiation_monochromator 'Bruker Helios multilayered confocal mirror'
_diffrn_radiation_source 'Bruker TXS fine-focus rotating anode'
_diffrn_radiation_type MoK\a
_diffrn_radiation_wavelength 0.71073
_diffrn_reflns_av_R_equivalents 0.0212
_diffrn_reflns_av_sigmaI/netI 0.0274
_diffrn_reflns_limit_h_max 9
_diffrn_reflns_limit_h_min -9
_diffrn_reflns_limit_k_max 12
_diffrn_reflns_limit_k_min -12
_diffrn_reflns_limit_l_max 15
_diffrn_reflns_limit_l_min -17
_diffrn_reflns_number 7116
_diffrn_reflns_theta_full 27.49
_diffrn_reflns_theta_max 27.49
_diffrn_reflns_theta_min 1.60
_exptl_absorpt_coefficient_mu 2.481
_exptl_absorpt_correction_T_max 0.9756
_exptl_absorpt_correction_T_min 0.7168
_exptl_absorpt_correction_type empirical
_exptl_absorpt_process_details SADABS
_exptl_crystal_colour yellow
_exptl_crystal_density_diffrn 1.878
_exptl_crystal_density_method 'not measured'
_exptl_crystal_description plate
_exptl_crystal_F_000 480
_exptl_crystal_size_max 0.25
_exptl_crystal_size_mid 0.05
_exptl_crystal_size_min 0.01
_refine_diff_density_max 0.718
_refine_diff_density_min -0.424
_refine_diff_density_rms 0.063
_refine_ls_extinction_method none
_refine_ls_goodness_of_fit_ref 1.023
_refine_ls_hydrogen_treatment constr
_refine_ls_matrix_type full
_refine_ls_number_parameters 271
_refine_ls_number_reflns 3718
_refine_ls_number_restraints 0
_refine_ls_restrained_S_all 1.023
_refine_ls_R_factor_all 0.0244
_refine_ls_R_factor_gt 0.0233
_refine_ls_shift/su_max 0.000
_refine_ls_shift/su_mean 0.000
_refine_ls_structure_factor_coef Fsqd
_refine_ls_weighting_details 'calc w=1/[\s^2^(Fo^2^)+(0.0250P)^2^+0.7270P] where P=(Fo^2^+2Fc^2^)/3'
_refine_ls_weighting_scheme calc
_refine_ls_wR_factor_gt 0.0586
_refine_ls_wR_factor_ref 0.0593
_reflns_number_gt 3586
_reflns_number_total 3718
_reflns_threshold_expression >2sigma(I)
_cod_data_source_file om300814f_si_003.cif
_cod_data_source_block ydkr
_cod_database_code 4079548

loop_
_symmetry_equiv_pos_as_xyz
'x, y, z'
'-x, -y, -z'

loop_
_atom_site_label
_atom_site_type_symbol
_atom_site_fract_x
_atom_site_fract_y
_atom_site_fract_z
_atom_site_U_iso_or_equiv
_atom_site_adp_type
_atom_site_occupancy
_atom_site_symmetry_multiplicity
_atom_site_calc_flag
_atom_site_refinement_flags
Br1 Br 0.37371(2) 0.381639(16) 0.145380(12) 0.01566(6) Uani 1 1 d .
O1 O -0.2179(2) -0.31362(13) 0.33124(11) 0.0269(3) Uani 1 1 d .
O2 O -0.42500(19) -0.42728(14) 0.41036(10) 0.0219(3) Uani 1 1 d .
O3 O -0.3351(2) -0.85308(14) 0.55314(10) 0.0236(3) Uani 1 1 d .
O4 O -0.2103(2) -0.99421(14) 0.46881(13) 0.0311(3) Uani 1 1 d .
O5 O 0.08381(18) -0.05301(14) 0.23901(11) 0.0240(3) Uani 1 1 d .
O6 O 0.34420(19) 0.11616(13) 0.32384(10) 0.0198(3) Uani 1 1 d .
O7 O 0.81784(19) 0.24149(13) 0.11997(10) 0.0215(3) Uani 1 1 d .
O8 O 0.8808(2) 0.07396(14) 0.02613(11) 0.0236(3) Uani 1 1 d .
N1 N 0.0099(2) -0.45193(14) 0.24916(11) 0.0126(3) Uani 1 1 d .
N2 N 0.1874(2) -0.29734(14) 0.17935(11) 0.0127(3) Uani 1 1 d .
N3 N -0.2870(2) -0.41837(15) 0.36894(11) 0.0160(3) Uani 1 1 d .
N4 N -0.2428(2) -0.87838(15) 0.49035(12) 0.0187(3) Uani 1 1 d .
N5 N 0.2620(2) 0.00890(14) 0.25947(11) 0.0146(3) Uani 1 1 d .
N6 N 0.7965(2) 0.11543(15) 0.08768(11) 0.0146(3) Uani 1 1 d .
C1 C 0.1919(2) -0.36606(16) 0.26302(12) 0.0131(3) Uani 1 1 d .
H1 H 0.3046 -0.3558 0.3221 0.016 Uiso 1 1 calc R
C2 C -0.0014(2) -0.34477(17) 0.10736(13) 0.0153(3) Uani 1 1 d .
H2 H -0.0433 -0.3150 0.0403 0.018 Uiso 1 1 calc R
C3 C -0.1129(2) -0.44121(17) 0.15150(13) 0.0150(3) Uani 1 1 d .
H3 H -0.2490 -0.4920 0.1217 0.018 Uiso 1 1 calc R
C4 C -0.0440(2) -0.54872(16) 0.32035(12) 0.0129(3) Uani 1 1 d .
C5 C -0.1944(2) -0.54119(16) 0.36977(12) 0.0130(3) Uani 1 1 d .
C6 C -0.2586(2) -0.64782(17) 0.42719(12) 0.0140(3) Uani 1 1 d .
H6 H -0.3622 -0.6440 0.4600 0.017 Uiso 1 1 calc R
C7 C -0.1660(2) -0.76005(17) 0.43490(12) 0.0146(3) Uani 1 1 d .
C8 C -0.0087(3) -0.76698(18) 0.39262(13) 0.0167(3) Uani 1 1 d .
H8 H 0.0560 -0.8430 0.4028 0.020 Uiso 1 1 calc R
C9 C 0.0526(2) -0.65943(17) 0.33461(13) 0.0152(3) Uani 1 1 d .
H9 H 0.1605 -0.6615 0.3047 0.018 Uiso 1 1 calc R
C10 C 0.3526(2) -0.19157(16) 0.16476(12) 0.0127(3) Uani 1 1 d .
C11 C 0.3878(2) -0.04637(17) 0.20189(12) 0.0127(3) Uani 1 1 d .
C12 C 0.5388(2) 0.05504(16) 0.18064(12) 0.0134(3) Uani 1 1 d .
H12 H 0.5640 0.1537 0.2059 0.016 Uiso 1 1 calc R
C13 C 0.6511(2) 0.00693(17) 0.12140(13) 0.0134(3) Uani 1 1 d .
C14 C 0.6256(2) -0.13603(17) 0.08569(13) 0.0151(3) Uani 1 1 d .
H14 H 0.7088 -0.1647 0.0464 0.018 Uiso 1 1 calc R
C15 C 0.4742(2) -0.23637(17) 0.10918(13) 0.0150(3) Uani 1 1 d .
H15 H 0.4545 -0.3354 0.0871 0.018 Uiso 1 1 calc R

loop_
_atom_site_aniso_label
_atom_site_aniso_U_11
_atom_site_aniso_U_22
_atom_site_aniso_U_33
_atom_site_aniso_U_23
_atom_site_aniso_U_13
_atom_site_aniso_U_12
Br1 0.01549(9) 0.01401(9) 0.01791(9) 0.00318(6) 0.00565(6) 0.00296(6)
O1 0.0392(8) 0.0173(6) 0.0345(8) 0.0117(6) 0.0212(6) 0.0130(6)
O2 0.0215(6) 0.0287(7) 0.0226(6) 0.0077(5) 0.0110(5) 0.0140(5)
O3 0.0322(7) 0.0230(6) 0.0197(6) 0.0074(5) 0.0160(5) 0.0042(5)
O4 0.0403(8) 0.0176(6) 0.0482(9) 0.0158(6) 0.0275(7) 0.0123(6)
O5 0.0147(6) 0.0242(6) 0.0336(7) -0.0003(5) 0.0104(5) 0.0029(5)
O6 0.0252(6) 0.0149(6) 0.0206(6) 0.0002(5) 0.0118(5) 0.0023(5)
O7 0.0235(6) 0.0130(5) 0.0270(7) 0.0017(5) 0.0107(5) -0.0013(5)
O8 0.0261(7) 0.0221(6) 0.0306(7) 0.0075(5) 0.0205(6) 0.0068(5)
N1 0.0139(6) 0.0124(6) 0.0126(6) 0.0042(5) 0.0052(5) 0.0032(5)
N2 0.0128(6) 0.0111(6) 0.0146(6) 0.0044(5) 0.0041(5) 0.0024(5)
N3 0.0188(7) 0.0170(7) 0.0133(6) 0.0034(5) 0.0040(5) 0.0071(5)
N4 0.0200(7) 0.0173(7) 0.0197(7) 0.0075(6) 0.0070(6) 0.0031(5)
N5 0.0163(7) 0.0136(6) 0.0167(7) 0.0059(5) 0.0075(5) 0.0050(5)
N6 0.0127(6) 0.0148(6) 0.0166(7) 0.0054(5) 0.0048(5) 0.0021(5)
C1 0.0145(7) 0.0124(7) 0.0137(7) 0.0035(6) 0.0050(6) 0.0040(6)
C2 0.0151(8) 0.0146(7) 0.0146(8) 0.0046(6) 0.0017(6) 0.0025(6)
C3 0.0148(7) 0.0144(7) 0.0150(8) 0.0041(6) 0.0027(6) 0.0031(6)
C4 0.0140(7) 0.0130(7) 0.0114(7) 0.0040(6) 0.0041(6) 0.0011(6)
C5 0.0139(7) 0.0120(7) 0.0128(7) 0.0022(6) 0.0027(6) 0.0037(6)
C6 0.0140(7) 0.0171(7) 0.0112(7) 0.0028(6) 0.0050(6) 0.0027(6)
C7 0.0171(8) 0.0137(7) 0.0124(7) 0.0050(6) 0.0045(6) 0.0012(6)
C8 0.0190(8) 0.0156(7) 0.0182(8) 0.0056(6) 0.0069(6) 0.0072(6)
C9 0.0157(8) 0.0166(7) 0.0159(8) 0.0046(6) 0.0070(6) 0.0053(6)
C10 0.0120(7) 0.0119(7) 0.0136(7) 0.0056(6) 0.0029(6) 0.0015(6)
C11 0.0144(7) 0.0139(7) 0.0117(7) 0.0038(6) 0.0052(6) 0.0049(6)
C12 0.0146(7) 0.0115(7) 0.0135(7) 0.0026(6) 0.0037(6) 0.0023(6)
C13 0.0117(7) 0.0138(7) 0.0147(7) 0.0061(6) 0.0040(6) 0.0017(6)
C14 0.0149(8) 0.0154(7) 0.0173(8) 0.0044(6) 0.0066(6) 0.0054(6)
C15 0.0171(8) 0.0114(7) 0.0176(8) 0.0043(6) 0.0055(6) 0.0045(6)

loop_
_atom_type_symbol
_atom_type_description
_atom_type_scat_dispersion_real
_atom_type_scat_dispersion_imag
_atom_type_scat_source
C C 0.0033 0.0016 'International Tables Vol C Tables 4.2.6.8 and 6.1.1.4'
H H 0.0000 0.0000 'International Tables Vol C Tables 4.2.6.8 and 6.1.1.4'
N N 0.0061 0.0033 'International Tables Vol C Tables 4.2.6.8 and 6.1.1.4'
O O 0.0106 0.0060 'International Tables Vol C Tables 4.2.6.8 and 6.1.1.4'
Br Br -0.2901 2.4595 'International Tables Vol C Tables 4.2.6.8 and 6.1.1.4'

loop_
_geom_angle_atom_site_label_1
_geom_angle_atom_site_label_2
_geom_angle_atom_site_label_3
_geom_angle
C1 N1 C3 109.35(13)
C1 N1 C4 124.73(13)
C3 N1 C4 125.72(13)
C1 N2 C2 109.53(13)
C1 N2 C10 125.24(13)
C2 N2 C10 125.23(13)
O1 N3 O2 124.32(15)
O1 N3 C5 118.63(14)
O2 N3 C5 116.99(13)
O4 N4 O3 125.26(15)
O4 N4 C7 117.07(15)
O3 N4 C7 117.66(14)
O6 N5 O5 124.76(15)
O6 N5 C11 116.74(13)
O5 N5 C11 118.49(14)
O8 N6 O7 124.44(14)
O8 N6 C13 117.77(14)
O7 N6 C13 117.71(14)
N2 C1 N1 107.67(14)
N2 C1 H1 126.2
N1 C1 H1 126.2
C3 C2 N2 106.60(14)
C3 C2 H2 126.7
N2 C2 H2 126.7
C2 C3 N1 106.80(14)
C2 C3 H3 126.6
N1 C3 H3 126.6
C9 C4 C5 119.74(14)
C9 C4 N1 117.03(14)
C5 C4 N1 123.12(14)
C6 C5 C4 120.86(15)
C6 C5 N3 116.11(14)
C4 C5 N3 122.97(14)
C7 C6 C5 117.56(15)
C7 C6 H6 121.2
C5 C6 H6 121.2
C8 C7 C6 123.30(15)
C8 C7 N4 119.04(15)
C6 C7 N4 117.65(15)
C7 C8 C9 118.19(15)
C7 C8 H8 120.9
C9 C8 H8 120.9
C8 C9 C4 120.14(15)
C8 C9 H9 119.9
C4 C9 H9 119.9
C15 C10 C11 120.09(14)
C15 C10 N2 118.03(14)
C11 C10 N2 121.84(15)
C12 C11 C10 120.95(15)
C12 C11 N5 116.02(14)
C10 C11 N5 122.93(14)
C13 C12 C11 117.18(14)
C13 C12 H12 121.4
C11 C12 H12 121.4
C12 C13 C14 123.85(15)
C12 C13 N6 117.63(14)
C14 C13 N6 118.36(15)
C13 C14 C15 117.90(15)
C13 C14 H14 121.0
C15 C14 H14 121.0
C10 C15 C14 119.93(15)
C10 C15 H15 120.0
C14 C15 H15 120.0

loop_
_geom_bond_atom_site_label_1
_geom_bond_atom_site_label_2
_geom_bond_distance
O1 N3 1.2202(19)
O2 N3 1.2277(19)
O3 N4 1.223(2)
O4 N4 1.221(2)
O5 N5 1.2259(19)
O6 N5 1.2249(19)
O7 N6 1.2259(19)
O8 N6 1.2203(19)
N1 C1 1.333(2)
N1 C3 1.393(2)
N1 C4 1.4342(19)
N2 C1 1.329(2)
N2 C2 1.394(2)
N2 C10 1.4381(19)
N3 C5 1.479(2)
N4 C7 1.479(2)
N5 C11 1.470(2)
N6 C13 1.4771(19)
C1 H1 0.9500
C2 C3 1.349(2)
C2 H2 0.9500
C3 H3 0.9500
C4 C9 1.394(2)
C4 C5 1.398(2)
C5 C6 1.387(2)
C6 C7 1.385(2)
C6 H6 0.9500
C7 C8 1.382(2)
C8 C9 1.393(2)
C8 H8 0.9500
C9 H9 0.9500
C10 C15 1.384(2)
C10 C11 1.400(2)
C11 C12 1.384(2)
C12 C13 1.377(2)
C12 H12 0.9500
C13 C14 1.386(2)
C14 C15 1.393(2)
C14 H14 0.9500
C15 H15 0.9500

loop_
_geom_torsion_atom_site_label_1
_geom_torsion_atom_site_label_2
_geom_torsion_atom_site_label_3
_geom_torsion_atom_site_label_4
_geom_torsion
C2 N2 C1 N1 -2.47(18)
C10 N2 C1 N1 178.23(14)
C3 N1 C1 N2 2.16(18)
C4 N1 C1 N2 177.26(14)
C1 N2 C2 C3 1.83(19)
C10 N2 C2 C3 -178.87(15)
N2 C2 C3 N1 -0.47(19)
C1 N1 C3 C2 -1.02(19)
C4 N1 C3 C2 -176.06(15)
C1 N1 C4 C9 -63.5(2)
C3 N1 C4 C9 110.77(18)
C1 N1 C4 C5 120.29(18)
C3 N1 C4 C5 -65.4(2)
C9 C4 C5 C6 -4.4(2)
N1 C4 C5 C6 171.67(14)
C9 C4 C5 N3 172.55(14)
N1 C4 C5 N3 -11.4(2)
O1 N3 C5 C6 170.71(15)
O2 N3 C5 C6 -6.6(2)
O1 N3 C5 C4 -6.4(2)
O2 N3 C5 C4 176.30(15)
C4 C5 C6 C7 1.0(2)
N3 C5 C6 C7 -176.15(14)
C5 C6 C7 C8 3.0(2)
C5 C6 C7 N4 -176.23(14)
O4 N4 C7 C8 -22.5(2)
O3 N4 C7 C8 158.22(16)
O4 N4 C7 C6 156.84(16)
O3 N4 C7 C6 -22.5(2)
C6 C7 C8 C9 -3.5(3)
N4 C7 C8 C9 175.74(15)
C7 C8 C9 C4 0.0(2)
C5 C4 C9 C8 3.9(2)
N1 C4 C9 C8 -172.42(14)
C1 N2 C10 C15 94.55(19)
C2 N2 C10 C15 -84.6(2)
C1 N2 C10 C11 -87.6(2)
C2 N2 C10 C11 93.2(2)
C15 C10 C11 C12 2.4(2)
N2 C10 C11 C12 -175.40(14)
C15 C10 C11 N5 178.69(14)
N2 C10 C11 N5 0.9(2)
O6 N5 C11 C12 -33.3(2)
O5 N5 C11 C12 145.57(15)
O6 N5 C11 C10 150.27(15)
O5 N5 C11 C10 -30.9(2)
C10 C11 C12 C13 0.3(2)
N5 C11 C12 C13 -176.23(14)
C11 C12 C13 C14 -2.3(2)
C11 C12 C13 N6 172.97(14)
O8 N6 C13 C12 -172.42(15)
O7 N6 C13 C12 4.6(2)
O8 N6 C13 C14 3.1(2)
O7 N6 C13 C14 -179.89(14)
C12 C13 C14 C15 1.6(2)
N6 C13 C14 C15 -173.71(14)
C11 C10 C15 C14 -3.2(2)
N2 C10 C15 C14 174.70(14)
C13 C14 C15 C10 1.3(2)
